data_7206982
loop_
_publ_author_name
'Chan, Henry'
'Chen, Yang'
'Dai, Ming'
'L\"u, Chun-Ning'
'Wang, Hui-Fang'
'Ren, Zhi-Gang'
'Huang, Zheng-Jun'
'Ni, Chun-Yan'
'Lang, Jian-Ping'

_publ_section_title
;
 Multi-dimensional iodocuprates of 4-cyanopyridinium and
 N,N&#x2032;-dialkyl-4,4&#x2032;-bipyridinium: syntheses, structures and
 dielectric properties
;
_journal_issue 2
_journal_name_full CrystEngComm
_journal_page_first 466
_journal_paper_doi 10.1039/c1ce05770g
_journal_volume 14
_journal_year 2012
_chemical_formula_moiety 'C8 H11 N, Cu I2'
_chemical_formula_sum 'C8 H11 Cu I2 N'
_chemical_formula_weight 438.52
_chemical_name_systematic
;
?
;
_space_group_IT_number 86
_symmetry_cell_setting tetragonal
_symmetry_space_group_name_Hall '-P 4bc'
_symmetry_space_group_name_H-M 'P 42/n :2'
_atom_sites_solution_hydrogens geom
_atom_sites_solution_primary direct
_atom_sites_solution_secondary difmap
_audit_creation_method SHELXL-97
_cell_angle_alpha 90.00
_cell_angle_beta 90.00
_cell_angle_gamma 90.00
_cell_formula_units_Z 8
_cell_length_a 17.911(3)
_cell_length_b 17.911(3)
_cell_length_c 6.8270(14)
_cell_measurement_reflns_used 7186
_cell_measurement_temperature 223(2)
_cell_measurement_theta_max 25.3491
_cell_measurement_theta_min 3.1929
_cell_volume 2190.1(7)
_computing_cell_refinement 'CrystalClear, Ver. 1.30 (Rigaku/MSC, 2001)'
_computing_data_collection 'CrystalClear, Ver. 1.30 (Rigaku/MSC, 2001)'
_computing_data_reduction 'CrystalStructure, Ver. 3.60 (Rigaku/MSC, 2004)'
_computing_molecular_graphics 'ORTEPII (Johnson, 1976)'
_computing_publication_material SHELXL97
_computing_structure_refinement 'SHELXL-97 (Sheldrick, 1997)'
_computing_structure_solution 'SHELXS-97 (Sheldrick, 1990)'
_diffrn_ambient_temperature 223(2)
_diffrn_measured_fraction_theta_full 0.999
_diffrn_measured_fraction_theta_max 0.999
_diffrn_measurement_device_type 'Rigaku MercuryCCD area detector'
_diffrn_measurement_method \w
_diffrn_radiation_monochromator graphite
_diffrn_radiation_source 'fine-focus sealed tube'
_diffrn_radiation_type MoK\a
_diffrn_radiation_wavelength 0.71073
_diffrn_reflns_av_R_equivalents 0.0584
_diffrn_reflns_av_sigmaI/netI 0.0286
_diffrn_reflns_limit_h_max 21
_diffrn_reflns_limit_h_min -21
_diffrn_reflns_limit_k_max 21
_diffrn_reflns_limit_k_min -21
_diffrn_reflns_limit_l_max 7
_diffrn_reflns_limit_l_min -8
_diffrn_reflns_number 21498
_diffrn_reflns_theta_full 25.35
_diffrn_reflns_theta_max 25.35
_diffrn_reflns_theta_min 3.19
_diffrn_standards_decay_% 0
_diffrn_standards_interval_count 0
_diffrn_standards_interval_time 0
_diffrn_standards_number 0
_exptl_absorpt_coefficient_mu 7.582
_exptl_absorpt_correction_T_max 0.6590
_exptl_absorpt_correction_T_min 0.1471
_exptl_absorpt_correction_type multi-scan
_exptl_absorpt_process_details 'Jacobson, R. (1998) Private communication to Rigaku Company, Tokyo, Japan.'
_exptl_crystal_colour black
_exptl_crystal_density_diffrn 2.660
_exptl_crystal_density_method 'not measured'
_exptl_crystal_description Block
_exptl_crystal_F_000 1608
_exptl_crystal_size_max 0.41
_exptl_crystal_size_mid 0.10
_exptl_crystal_size_min 0.06
_refine_diff_density_max 1.275
_refine_diff_density_min -0.742
_refine_diff_density_rms 0.177
_refine_ls_extinction_coef 0.00141(11)
_refine_ls_extinction_expression Fc^*^=kFc[1+0.001xFc^2^\l^3^/sin(2\q)]^-1/4^
_refine_ls_extinction_method SHELXL
_refine_ls_goodness_of_fit_ref 1.174
_refine_ls_hydrogen_treatment constr
_refine_ls_matrix_type full
_refine_ls_number_parameters 52
_refine_ls_number_reflns 2003
_refine_ls_number_restraints 0
_refine_ls_restrained_S_all 1.174
_refine_ls_R_factor_all 0.0435
_refine_ls_R_factor_gt 0.0407
_refine_ls_shift/su_max 0.000
_refine_ls_shift/su_mean 0.000
_refine_ls_structure_factor_coef Fsqd
_refine_ls_weighting_details 'calc w=1/[\s^2^(Fo^2^)+(0.0314P)^2^+12.2207P] where P=(Fo^2^+2Fc^2^)/3'
_refine_ls_weighting_scheme calc
_refine_ls_wR_factor_gt 0.0890
_refine_ls_wR_factor_ref 0.0902
_reflns_number_gt 1915
_reflns_number_total 2003
_reflns_threshold_expression >2sigma(I)
_cod_data_source_file c1ce05770g.txt
_cod_data_source_block 5
_cod_depositor_comments
;
The following automatic conversions were performed:

'_symmetry_cell_setting' value 'Tetragonal' changed to 'tetragonal'
according to /home/saulius/struct/CIF-dictionaries/cif_core.dic
dictionary named 'cif_core.dic' version 2.4.1 from 2010-06-29.

Automatic conversion script
Id: cif_fix_values 1715 2011-07-08 13:25:40Z adriana 
;
_cod_original_cell_volume 2190.2(6)
_cod_original_sg_symbol_H-M 'P 42/n'
_cod_database_code 7206982

loop_
_symmetry_equiv_pos_as_xyz
'x, y, z'
'-x+1/2, -y+1/2, z'
'-y, x+1/2, z+1/2'
'y+1/2, -x, z+1/2'
'-x, -y, -z'
'x-1/2, y-1/2, -z'
'y, -x-1/2, -z-1/2'
'-y-1/2, x, -z-1/2'

loop_
_atom_site_label
_atom_site_type_symbol
_atom_site_fract_x
_atom_site_fract_y
_atom_site_fract_z
_atom_site_U_iso_or_equiv
_atom_site_adp_type
_atom_site_occupancy
_atom_site_symmetry_multiplicity
_atom_site_calc_flag
_atom_site_refinement_flags
Cu1 Cu 0.7500 -0.2500 -0.2500 0.0404(8) Uani 1 4 d S
Cu2 Cu 0.7500 -0.2500 0.2500 0.0446(8) Uani 1 4 d S
Cu3 Cu 0.7500 0.2500 0.7100(3) 0.0438(6) Uani 1 2 d S
I1 I 0.78170(5) -0.13983(5) -0.00276(8) 0.0334(2) Uani 1 1 d .
I2 I 0.78367(5) 0.14027(5) 0.96074(9) 0.0337(2) Uani 1 1 d .
C1 C 1.0658(4) 0.3414(4) 0.9733(9) 0.0373(7) Uani 1 1 d G
H1 H 1.1110 0.3148 0.9715 0.045 Uiso 1 1 calc R
C2 C 1.0663(5) 0.4185(4) 0.9958(9) 0.0373(7) Uani 1 1 d G
H2 H 1.1118 0.4441 1.0093 0.045 Uiso 1 1 calc R
C3 C 0.9994(6) 0.45786(19) 0.9985(10) 0.0373(7) Uani 1 1 d G
C4 C 0.9320(5) 0.4201(4) 0.9786(10) 0.0373(7) Uani 1 1 d G
H4 H 0.8868 0.4467 0.9804 0.045 Uiso 1 1 calc R
C5 C 0.9315(4) 0.3429(4) 0.9560(9) 0.0373(7) Uani 1 1 d G
H5 H 0.8860 0.3174 0.9426 0.045 Uiso 1 1 calc R
C6 C 0.9956(6) 0.2235(5) 0.9007(14) 0.0373(7) Uani 1 1 d .
H6A H 1.0367 0.2120 0.8108 0.045 Uiso 1 1 calc R
H6B H 0.9486 0.2129 0.8329 0.045 Uiso 1 1 calc R
C7 C 1.0016(7) 0.1752(5) 1.0772(14) 0.0373(7) Uani 1 1 d .
H7A H 0.9577 0.1818 1.1611 0.045 Uiso 1 1 calc R
H7B H 1.0462 0.1883 1.1529 0.045 Uiso 1 1 calc R
C8 C 1.0066(8) 0.0931(5) 1.0044(16) 0.0373(7) Uani 1 1 d .
H8A H 1.0573 0.0824 0.9633 0.056 Uiso 1 1 calc R
H8B H 0.9730 0.0861 0.8946 0.056 Uiso 1 1 calc R
H8C H 0.9927 0.0596 1.1098 0.056 Uiso 1 1 calc R
N1 N 0.9984(5) 0.30361(19) 0.9534(8) 0.0373(7) Uani 1 1 d G

loop_
_atom_site_aniso_label
_atom_site_aniso_U_11
_atom_site_aniso_U_22
_atom_site_aniso_U_33
_atom_site_aniso_U_23
_atom_site_aniso_U_13
_atom_site_aniso_U_12
Cu1 0.0404(12) 0.0404(12) 0.0403(15) 0.000 0.000 0.000
Cu2 0.0416(12) 0.0416(12) 0.0506(17) 0.000 0.000 0.000
Cu3 0.0414(13) 0.0465(13) 0.0435(11) 0.000 0.000 -0.0009(8)
I1 0.0331(5) 0.0343(5) 0.0329(3) -0.0018(2) 0.0002(3) -0.0026(4)
I2 0.0339(6) 0.0327(5) 0.0344(3) 0.0004(3) -0.0016(3) 0.0009(4)
C1 0.0330(14) 0.0365(14) 0.0425(17) 0.0002(14) 0.0017(15) -0.003(2)
C2 0.0330(14) 0.0365(14) 0.0425(17) 0.0002(14) 0.0017(15) -0.003(2)
C3 0.0330(14) 0.0365(14) 0.0425(17) 0.0002(14) 0.0017(15) -0.003(2)
C4 0.0330(14) 0.0365(14) 0.0425(17) 0.0002(14) 0.0017(15) -0.003(2)
C5 0.0330(14) 0.0365(14) 0.0425(17) 0.0002(14) 0.0017(15) -0.003(2)
C6 0.0330(14) 0.0365(14) 0.0425(17) 0.0002(14) 0.0017(15) -0.003(2)
C7 0.0330(14) 0.0365(14) 0.0425(17) 0.0002(14) 0.0017(15) -0.003(2)
C8 0.0330(14) 0.0365(14) 0.0425(17) 0.0002(14) 0.0017(15) -0.003(2)
N1 0.0330(14) 0.0365(14) 0.0425(17) 0.0002(14) 0.0017(15) -0.003(2)

loop_
_atom_type_symbol
_atom_type_description
_atom_type_scat_dispersion_real
_atom_type_scat_dispersion_imag
_atom_type_scat_source
C C 0.0033 0.0016 'International Tables Vol C Tables 4.2.6.8 and 6.1.1.4'
H H 0.0000 0.0000 'International Tables Vol C Tables 4.2.6.8 and 6.1.1.4'
N N 0.0061 0.0033 'International Tables Vol C Tables 4.2.6.8 and 6.1.1.4'
Cu Cu 0.3201 1.2651 'International Tables Vol C Tables 4.2.6.8 and 6.1.1.4'
I I -0.4742 1.8119 'International Tables Vol C Tables 4.2.6.8 and 6.1.1.4'

loop_
_geom_angle_atom_site_label_1
_geom_angle_atom_site_label_2
_geom_angle_atom_site_label_3
_geom_angle
_geom_angle_site_symmetry_1
_geom_angle_site_symmetry_3
I1 Cu1 I1 101.16(3) . 2_645
I1 Cu1 I1 113.781(18) . 8_645
I1 Cu1 I1 113.781(18) 2_645 8_645
I1 Cu1 I1 113.781(18) . 7_665
I1 Cu1 I1 113.781(18) 2_645 7_665
I1 Cu1 I1 101.16(3) 8_645 7_665
I1 Cu2 I1 114.452(18) 2_645 7_666
I1 Cu2 I1 114.451(18) 2_645 8_646
I1 Cu2 I1 99.91(3) 7_666 8_646
I1 Cu2 I1 99.91(3) 2_645 .
I1 Cu2 I1 114.451(18) 7_666 .
I1 Cu2 I1 114.452(18) 8_646 .
I2 Cu3 I2 100.78(7) 4_564 3_644
I2 Cu3 I2 114.079(14) 4_564 2_655
I2 Cu3 I2 114.079(15) 3_644 2_655
I2 Cu3 I2 114.079(14) 4_564 .
I2 Cu3 I2 114.079(14) 3_644 .
I2 Cu3 I2 100.42(7) 2_655 .
Cu1 I1 Cu2 79.46(3) . .
Cu3 I2 Cu3 79.40(3) 3_645 .
C2 C1 N1 120.0 . .
C2 C1 H1 120.0 . .
N1 C1 H1 120.0 . .
C3 C2 C1 120.0 . .
C3 C2 H2 120.0 . .
C1 C2 H2 120.0 . .
C4 C3 C2 120.0 . .
C4 C3 C3 120.1(14) . 5_767
C2 C3 C3 119.6(14) . 5_767
C3 C4 C5 120.0 . .
C3 C4 H4 120.0 . .
C5 C4 H4 120.0 . .
C4 C5 N1 120.0 . .
C4 C5 H5 120.0 . .
N1 C5 H5 120.0 . .
N1 C6 C7 111.4(7) . .
N1 C6 H6A 109.4 . .
C7 C6 H6A 109.4 . .
N1 C6 H6B 109.4 . .
C7 C6 H6B 109.4 . .
H6A C6 H6B 108.0 . .
C6 C7 C8 107.2(8) . .
C6 C7 H7A 110.3 . .
C8 C7 H7A 110.3 . .
C6 C7 H7B 110.3 . .
C8 C7 H7B 110.3 . .
H7A C7 H7B 108.5 . .
C7 C8 H8A 109.5 . .
C7 C8 H8B 109.5 . .
H8A C8 H8B 109.5 . .
C7 C8 H8C 109.5 . .
H8A C8 H8C 109.5 . .
H8B C8 H8C 109.5 . .
C5 N1 C1 120.0 . .
C5 N1 C6 117.7(7) . .
C1 N1 C6 121.7(7) . .

loop_
_geom_bond_atom_site_label_1
_geom_bond_atom_site_label_2
_geom_bond_distance
_geom_bond_site_symmetry_2
Cu1 I1 2.6580(8) .
Cu1 I1 2.6580(8) 2_645
Cu1 I1 2.6580(8) 8_645
Cu1 I1 2.6580(8) 7_665
Cu2 I1 2.6822(8) 2_645
Cu2 I1 2.6822(8) 7_666
Cu2 I1 2.6822(8) 8_646
Cu2 I1 2.6822(8) .
Cu3 I2 2.6686(15) 4_564
Cu3 I2 2.6686(15) 3_644
Cu3 I2 2.6755(15) 2_655
Cu3 I2 2.6755(15) .
I2 Cu3 2.6686(15) 3_645
C1 C2 1.3900 .
C1 N1 1.3900 .
C1 H1 0.9400 .
C2 C3 1.3900 .
C2 H2 0.9400 .
C3 C4 1.3900 .
C3 C3 1.510(7) 5_767
C4 C5 1.3900 .
C4 H4 0.9400 .
C5 N1 1.3900 .
C5 H5 0.9400 .
C6 N1 1.480(9) .
C6 C7 1.487(12) .
C6 H6A 0.9800 .
C6 H6B 0.9800 .
C7 C8 1.555(12) .
C7 H7A 0.9800 .
C7 H7B 0.9800 .
C8 H8A 0.9700 .
C8 H8B 0.9700 .
C8 H8C 0.9700 .
